data_9002389
loop_
_publ_author_name
'Kahlenberg, V.'
'Fischer, R. X.'
'Shaw, C. S. J.'

_publ_section_title
;
 Rietveld analysis of dicalcium aluminate (Ca2Al2O5) -
 A new high pressure phase with the Brownmillerite type structure
;
_journal_name_full 'American Mineralogist'
_journal_page_first 1061
_journal_page_last 1065
_journal_volume 85
_journal_year 2000
_chemical_formula_structural Ca2Al2O5
_chemical_formula_sum 'Al2 Ca2 O5'
_space_group_IT_number 46
_symmetry_space_group_name_Hall 'I -2b 2'
_symmetry_space_group_name_H-M 'I 2 m b'
_cell_angle_alpha 90
_cell_angle_beta 90
_cell_angle_gamma 90
_cell_length_a 5.2281
_cell_length_b 14.4686
_cell_length_c 5.4004
_cell_formula_units_Z 4
_cell_volume 408.504
_database_code_amcsd 0002473
_exptl_crystal_density_diffrn 3.481
_cod_database_code 9002389
_amcsd_formula_title Ca2Al2O5

loop_
_space_group_symop_operation_xyz
x,y,z
1/2+x,1/2+y,1/2+z
x,1/2+y,-z
1/2+x,+y,1/2-z
x,1/2-y,z
1/2+x,-y,1/2+z
x,-y,-z
1/2+x,1/2-y,1/2-z

loop_
_atom_site_label
_atom_site_fract_x
_atom_site_fract_y
_atom_site_fract_z
_atom_site_U_iso_or_equiv
Al1 0.50000 0.50000 0.50000 0.01051
Al2 0.44870 0.25000 0.57330 0.00532
Ca 0.49370 0.60790 0.97700 0.00811
O1 0.52230 0.35700 0.44320 0.01089
O2 0.61000 0.25000 0.86150 0.01343
O3 0.25900 0.50900 0.25600 0.01013

loop_
_cod_related_entry_id
_cod_related_entry_database
_cod_related_entry_code
1 AMCSD 0002473
